data_7701064
loop_
_publ_author_name
'Bansal, Deepak'
'Gupta, Rajeev'

_publ_section_title
;
 Selective sensing of ATP by hydroxide-bridged dizinc(ii) complexes
 offering a hydrogen bonding cavity.
;
_journal_issue 39
_journal_name_full 'Dalton transactions (Cambridge, England : 2003)'
_journal_page_first 14737
_journal_page_last 14747
_journal_paper_doi 10.1039/c9dt02404b
_journal_volume 48
_journal_year 2019
_chemical_formula_moiety 'C102 H100 N22 Na2 O20 S4 Zn4 [+ solvent]'
_chemical_formula_sum 'C102 H100 N22 Na2 O20 S4 Zn4'
_chemical_formula_weight 2389.73
_space_group_crystal_system triclinic
_space_group_IT_number 2
_space_group_name_Hall '-P 1'
_space_group_name_H-M_alt 'P -1'
_symmetry_space_group_name_Hall '-P 1'
_symmetry_space_group_name_H-M 'P -1'
_atom_sites_solution_hydrogens mixed
_audit_creation_method SHELXL-2018/3
_audit_update_record
;
2019-08-24 deposited with the CCDC.    2019-09-05 downloaded from the CCDC.
;
_cell_angle_alpha 99.229(5)
_cell_angle_beta 91.953(5)
_cell_angle_gamma 115.123(5)
_cell_formula_units_Z 1
_cell_length_a 12.345(5)
_cell_length_b 13.843(5)
_cell_length_c 18.915(5)
_cell_measurement_reflns_used 10112
_cell_measurement_temperature 170(2)
_cell_measurement_theta_max 25.0
_cell_measurement_theta_min 2.96
_cell_volume 2869.8(17)
_computing_cell_refinement 'CrysAlisPro, Oxford Diffraction Ltd.,'
_computing_data_collection 'CrysAlisPro, Oxford Diffraction Ltd.,'
_computing_data_reduction 'CrysAlisPro, Oxford Diffraction Ltd.,'
_computing_molecular_graphics 'WinGx v2014.1'
_computing_publication_material 'WinGx v2014.1'
_computing_structure_refinement 'SHELXL-2018/3 (Sheldrick, 2018)'
_computing_structure_solution 'SHELXL-2018/3 (Sheldrick, 2018)'
_diffrn_ambient_temperature 170(2)
_diffrn_measured_fraction_theta_full 0.997
_diffrn_measured_fraction_theta_max 0.997
_diffrn_measurement_device_type 'Xcalibur, Ruby, Gemini'
_diffrn_measurement_method '\w scans'
_diffrn_radiation_type MoK\a
_diffrn_radiation_wavelength 0.71073
_diffrn_reflns_av_R_equivalents 0.0189
_diffrn_reflns_av_unetI/netI 0.0200
_diffrn_reflns_Laue_measured_fraction_full 0.997
_diffrn_reflns_Laue_measured_fraction_max 0.997
_diffrn_reflns_limit_h_max 14
_diffrn_reflns_limit_h_min -14
_diffrn_reflns_limit_k_max 16
_diffrn_reflns_limit_k_min -16
_diffrn_reflns_limit_l_max 22
_diffrn_reflns_limit_l_min -22
_diffrn_reflns_number 36284
_diffrn_reflns_point_group_measured_fraction_full 0.997
_diffrn_reflns_point_group_measured_fraction_max 0.997
_diffrn_reflns_theta_full 25.000
_diffrn_reflns_theta_max 25.000
_diffrn_reflns_theta_min 2.961
_diffrn_source 'fine-focus sealed tube'
_exptl_absorpt_coefficient_mu 0.980
_exptl_absorpt_correction_T_max 0.843
_exptl_absorpt_correction_T_min 0.822
_exptl_absorpt_correction_type multi-scan
_exptl_absorpt_process_details sadabs
_exptl_crystal_colour yellow
_exptl_crystal_density_diffrn 1.383
_exptl_crystal_description block
_exptl_crystal_F_000 1232
_exptl_crystal_size_max 0.200
_exptl_crystal_size_mid 0.190
_exptl_crystal_size_min 0.180
_refine_diff_density_max 0.441
_refine_diff_density_min -2.635
_refine_diff_density_rms 0.110
_refine_ls_extinction_method none
_refine_ls_goodness_of_fit_ref 1.007
_refine_ls_hydrogen_treatment mixed
_refine_ls_matrix_type full
_refine_ls_number_parameters 727
_refine_ls_number_reflns 10101
_refine_ls_number_restraints 9
_refine_ls_restrained_S_all 1.009
_refine_ls_R_factor_all 0.0518
_refine_ls_R_factor_gt 0.0483
_refine_ls_shift/su_max 0.002
_refine_ls_shift/su_mean 0.000
_refine_ls_structure_factor_coef Fsqd
_refine_ls_weighting_details 'w=1/[\s^2^(Fo^2^)+(0.0900P)^2^+9.4930P] where P=(Fo^2^+2Fc^2^)/3'
_refine_ls_weighting_scheme calc
_refine_ls_wR_factor_gt 0.1512
_refine_ls_wR_factor_ref 0.1543
_reflns_Friedel_coverage 0.000
_reflns_number_gt 9174
_reflns_number_total 10101
_reflns_threshold_expression 'I > 2\s(I)'
_cod_data_source_file c9dt02404b2.cif
_cod_data_source_block 5
_cod_depositor_comments 'Adding full bibliography for 7701061--7701064.cif.'
_cod_database_code 7701064
_shelx_shelxl_version_number 2018/3
_shelx_space_group_comment
;
The symmetry employed for this shelxl refinement is uniquely defined
by the following loop, which should always be used as a source of
symmetry information in preference to the above space-group names.
They are only intended as comments.
;
_shelx_estimated_absorpt_t_min 0.828
_shelx_estimated_absorpt_t_max 0.843
_platon_squeeze_void_probe_radius 1.20

loop_
_space_group_symop_operation_xyz
'x, y, z'
'-x, -y, -z'

loop_
_atom_site_label
_atom_site_type_symbol
_atom_site_fract_x
_atom_site_fract_y
_atom_site_fract_z
_atom_site_U_iso_or_equiv
_atom_site_adp_type
_atom_site_occupancy
_atom_site_site_symmetry_order
_atom_site_calc_flag
_atom_site_refinement_flags_posn
_atom_site_refinement_flags_adp
_atom_site_refinement_flags_occupancy
_atom_site_disorder_assembly
_atom_site_disorder_group
C1 C 0.5805(3) 0.2871(3) 0.6588(2) 0.0229(8) Uani 1 1 d . . . . .
C2 C 0.5106(3) 0.3514(3) 0.68175(19) 0.0211(8) Uani 1 1 d . . . . .
C3 C 0.3916(3) 0.3189(3) 0.6562(2) 0.0274(9) Uani 1 1 d . . . . .
H3 H 0.346895 0.250478 0.625118 0.033 Uiso 1 1 calc R U . . .
C4 C 0.3391(3) 0.3877(4) 0.6767(2) 0.0290(9) Uani 1 1 d . . . . .
H4 H 0.257235 0.366226 0.659902 0.035 Uiso 1 1 calc R U . . .
C5 C 0.4044(3) 0.4876(3) 0.7214(2) 0.0266(8) Uani 1 1 d . . . . .
H5 H 0.369368 0.536142 0.734759 0.032 Uiso 1 1 calc R U . . .
C6 C 0.5233(3) 0.5149(3) 0.74621(19) 0.0203(7) Uani 1 1 d . . . . .
C7 C 0.6058(3) 0.6222(3) 0.79306(19) 0.0203(7) Uani 1 1 d . . . . .
C8 C 0.8032(3) 0.7276(3) 0.84559(18) 0.0181(7) Uani 1 1 d . . . . .
C9 C 0.9389(4) 0.9214(3) 0.8905(2) 0.0250(8) Uani 1 1 d . . . . .
C10 C 1.0067(4) 1.0333(3) 0.9111(2) 0.0337(10) Uani 1 1 d . . . . .
H10 H 0.971953 1.081933 0.907008 0.040 Uiso 1 1 calc R U . . .
C11 C 1.1275(4) 1.0721(3) 0.9381(2) 0.0386(11) Uani 1 1 d . . . . .
H11 H 1.175984 1.148150 0.952121 0.046 Uiso 1 1 calc R U . . .
C12 C 1.1770(4) 1.0008(4) 0.9445(2) 0.0346(10) Uani 1 1 d . . . . .
H12 H 1.259190 1.028830 0.963287 0.041 Uiso 1 1 calc R U . . .
C13 C 1.1094(4) 0.8891(3) 0.9241(2) 0.0279(9) Uani 1 1 d . . . . .
H13 H 1.144444 0.840917 0.929127 0.033 Uiso 1 1 calc R U . . .
C14 C 0.9895(3) 0.8491(3) 0.89624(19) 0.0211(8) Uani 1 1 d . . . . .
C15 C 0.7792(3) 0.2964(3) 0.6626(2) 0.0209(7) Uani 1 1 d . . . . .
C16 C 0.7670(4) 0.2302(3) 0.5957(2) 0.0258(8) Uani 1 1 d . . . . .
H16 H 0.695339 0.204445 0.563624 0.031 Uiso 1 1 calc R U . . .
C17 C 0.8586(4) 0.2018(3) 0.5755(2) 0.0291(9) Uani 1 1 d . . . . .
H17 H 0.849248 0.157691 0.529652 0.035 Uiso 1 1 calc R U . . .
C18 C 0.9629(4) 0.2370(3) 0.6215(2) 0.0276(9) Uani 1 1 d . . . . .
C19 C 0.9772(4) 0.3037(3) 0.6875(2) 0.0279(9) Uani 1 1 d . . . . .
H19 H 1.049317 0.329691 0.719100 0.033 Uiso 1 1 calc R U . . .
C20 C 0.8866(3) 0.3326(3) 0.7076(2) 0.0256(8) Uani 1 1 d . . . . .
H20 H 0.897645 0.378318 0.753051 0.031 Uiso 1 1 calc R U . . .
C22 C 1.1542(3) 0.6373(3) 0.98020(19) 0.0185(7) Uani 1 1 d . . . . .
C23 C 1.2670(4) 0.6466(4) 1.0028(2) 0.0284(9) Uani 1 1 d . . . . .
H23 H 1.289424 0.650725 1.052168 0.034 Uiso 1 1 calc R U . . .
C24 C 1.3460(4) 0.6496(4) 0.9521(2) 0.0334(10) Uani 1 1 d . . . . .
H24 H 1.423370 0.655483 0.966488 0.040 Uiso 1 1 calc R U . . .
C25 C 1.3124(4) 0.6439(4) 0.8807(2) 0.0291(9) Uani 1 1 d . . . . .
H25 H 1.366297 0.647516 0.845533 0.035 Uiso 1 1 calc R U . . .
C26 C 1.1979(3) 0.6330(3) 0.8619(2) 0.0214(8) Uani 1 1 d . . . . .
C27 C 1.1529(3) 0.6234(3) 0.7850(2) 0.0236(8) Uani 1 1 d . . . . .
C28 C 0.9897(3) 0.5981(3) 0.70869(19) 0.0200(7) Uani 1 1 d . . . . .
C29 C 0.9415(4) 0.5886(3) 0.5795(2) 0.0268(8) Uani 1 1 d . . . . .
C30 C 0.9274(4) 0.5854(4) 0.5060(2) 0.0364(10) Uani 1 1 d . . . . .
H30 H 0.993885 0.600769 0.478642 0.044 Uiso 1 1 calc R U . . .
C31 C 0.8145(5) 0.5595(4) 0.4738(2) 0.0425(11) Uani 1 1 d . . . . .
H31 H 0.802395 0.555798 0.423342 0.051 Uiso 1 1 calc R U . . .
C32 C 0.7179(4) 0.5385(4) 0.5141(2) 0.0404(11) Uani 1 1 d . . . . .
H32 H 0.641043 0.522436 0.490897 0.048 Uiso 1 1 calc R U . . .
C33 C 0.7309(4) 0.5405(4) 0.5874(2) 0.0317(9) Uani 1 1 d . . . . .
H33 H 0.664075 0.525280 0.614398 0.038 Uiso 1 1 calc R U . . .
C34 C 0.8450(4) 0.5656(3) 0.6205(2) 0.0237(8) Uani 1 1 d . . . . .
C35 C 0.8754(3) 0.6435(3) 1.04428(19) 0.0172(7) Uani 1 1 d . . . . .
C36 C 0.8920(3) 0.6790(3) 1.11974(19) 0.0198(7) Uani 1 1 d . . . . .
H36 H 0.966685 0.696892 1.146569 0.024 Uiso 1 1 calc R U . . .
C37 C 0.7978(4) 0.6875(4) 1.1546(2) 0.0266(8) Uani 1 1 d . . . . .
H37 H 0.810458 0.713128 1.205279 0.032 Uiso 1 1 calc R U . . .
C38 C 0.6871(3) 0.6601(3) 1.1182(2) 0.0226(8) Uani 1 1 d . . . . .
C39 C 0.6695(3) 0.6240(3) 1.0444(2) 0.0210(8) Uani 1 1 d . . . . .
H39 H 0.593644 0.604325 1.018308 0.025 Uiso 1 1 calc R U . . .
C40 C 0.7628(3) 0.6162(3) 1.00809(19) 0.0187(7) Uani 1 1 d . . . . .
H40 H 0.749393 0.591731 0.957295 0.022 Uiso 1 1 calc R U . . .
C44 C 0.4904(6) -0.1671(7) 0.7167(4) 0.083(2) Uani 1 1 d . . . . .
H44A H 0.469900 -0.241424 0.723205 0.125 Uiso 1 1 calc R U . . .
H44B H 0.577528 -0.122848 0.727880 0.125 Uiso 1 1 calc R U . . .
H44C H 0.448363 -0.135725 0.749123 0.125 Uiso 1 1 calc R U . . .
C45 C 0.4086(6) -0.2707(4) 0.5918(4) 0.0620(16) Uani 1 1 d . . . . .
H45A H 0.400821 -0.328840 0.617634 0.093 Uiso 1 1 calc R U . . .
H45B H 0.329538 -0.286472 0.567927 0.093 Uiso 1 1 calc R U . . .
H45C H 0.464575 -0.266069 0.555590 0.093 Uiso 1 1 calc R U . . .
C46 C 0.4716(4) -0.0782(4) 0.6197(2) 0.0329(9) Uani 1 1 d . . . . .
H46 H 0.502043 -0.013081 0.655078 0.039 Uiso 1 1 calc R U . . .
C50 C 0.4939(4) 0.6580(4) 1.1229(2) 0.0373(11) Uani 1 1 d . . . . .
H04A H 0.441651 0.668860 1.158090 0.056 Uiso 1 1 calc R U . . .
H04B H 0.510958 0.710932 1.091161 0.056 Uiso 1 1 calc R U . . .
H04C H 0.453334 0.584192 1.094070 0.056 Uiso 1 1 calc R U . . .
C51 C 1.0456(5) 0.1427(5) 0.5403(3) 0.0648(19) Uani 1 1 d . . . . .
H07A H 1.117453 0.129543 0.536794 0.097 Uiso 1 1 calc R U . . .
H07B H 0.974209 0.073174 0.536330 0.097 Uiso 1 1 calc R U . . .
H07C H 1.037463 0.178574 0.501143 0.097 Uiso 1 1 calc R U . . .
N1 N 0.6953(3) 0.3360(2) 0.68637(16) 0.0197(6) Uani 1 1 d . . . . .
N2 N 0.5730(3) 0.4470(2) 0.72636(16) 0.0186(6) Uani 1 1 d . . . . .
N3 N 0.7168(3) 0.6305(2) 0.81133(16) 0.0180(6) Uani 1 1 d . . . . .
N4 N 0.9109(3) 0.7406(2) 0.87060(15) 0.0180(6) Uani 1 1 d . . . . .
N5 N 0.9652(3) 0.6365(2) 1.00258(15) 0.0168(6) Uani 1 1 d . . . . .
N6 N 1.1216(3) 0.6307(2) 0.91103(16) 0.0179(6) Uani 1 1 d . . . . .
N7 N 1.0383(3) 0.6098(3) 0.77631(16) 0.0197(6) Uani 1 1 d . . . . .
N8 N 0.8745(3) 0.5718(3) 0.69366(16) 0.0207(6) Uani 1 1 d . . . . .
N10 N 0.4537(4) -0.1688(4) 0.6421(2) 0.0425(10) Uani 1 1 d . . . . .
O1 O 0.5249(3) 0.1977(2) 0.61595(17) 0.0367(7) Uani 1 1 d . . . . .
O2 O 0.5693(3) 0.6923(2) 0.80959(16) 0.0299(6) Uani 1 1 d . . . . .
O3 O 1.0568(3) 0.2103(3) 0.60767(17) 0.0386(8) Uani 1 1 d . . . . .
O5 O 1.2215(2) 0.6288(3) 0.73795(15) 0.0358(7) Uani 1 1 d . . . . .
O6 O 0.6026(2) 0.6724(3) 1.15939(14) 0.0298(6) Uani 1 1 d . . . . .
O7 O 0.8109(2) 0.4818(2) 0.85061(13) 0.0173(5) Uani 1 1 d . . . . .
O9 O 0.2320(3) 0.0012(3) 0.58861(17) 0.0400(8) Uani 1 1 d . . . . .
O8 O 0.4524(3) -0.0707(2) 0.55724(15) 0.0322(7) Uani 1 1 d . . . . .
S2 S 1.07219(9) 0.61522(9) 0.63332(5) 0.0281(2) Uani 1 1 d . . . . .
S1 S 0.78759(9) 0.85008(8) 0.85660(5) 0.0258(2) Uani 1 1 d . . . . .
Zn2 Zn 0.75011(3) 0.48724(3) 0.75724(2) 0.01589(13) Uani 1 1 d . . . . .
Zn1 Zn 0.95084(3) 0.61643(3) 0.88869(2) 0.01646(13) Uani 1 1 d . . . . .
C21 C 1.0656(3) 0.6398(3) 1.03294(19) 0.0184(7) Uani 1 1 d . . . . .
O4 O 1.0969(2) 0.6470(2) 1.09792(14) 0.0262(6) Uani 1 1 d . . . . .
Na1 Na 0.40547(13) 0.06682(12) 0.52684(8) 0.0242(3) Uani 1 1 d D . . . .
O10 O 0.3069(3) 0.1132(3) 0.4411(2) 0.0548(10) Uani 1 1 d D . . . .
C47 C 0.2254(7) 0.0523(7) 0.3911(5) 0.047(2) Uani 0.605(8) 1 d D . P A 1
H47 H 0.211069 -0.021887 0.380071 0.056 Uiso 0.605(8) 1 calc R U P A 1
N11 N 0.1571(16) 0.0826(19) 0.3521(11) 0.049(4) Uani 0.605(8) 1 d D . P A 1
C48 C 0.0598(10) -0.0003(11) 0.2996(7) 0.090(5) Uani 0.605(8) 1 d D . P A 1
H48A H 0.017958 0.033827 0.275375 0.135 Uiso 0.605(8) 1 calc R U P A 1
H48B H 0.093214 -0.036200 0.263854 0.135 Uiso 0.605(8) 1 calc R U P A 1
H48C H 0.002771 -0.054264 0.324366 0.135 Uiso 0.605(8) 1 calc R U P A 1
C49 C 0.1802(14) 0.1909(10) 0.3573(6) 0.071(3) Uani 0.605(8) 1 d D . P A 1
H49A H 0.120417 0.196071 0.324590 0.106 Uiso 0.605(8) 1 calc R U P A 1
H49B H 0.175607 0.221450 0.406909 0.106 Uiso 0.605(8) 1 calc R U P A 1
H49C H 0.260970 0.231602 0.343968 0.106 Uiso 0.605(8) 1 calc R U P A 1
C47A C 0.2486(10) 0.1554(11) 0.4216(7) 0.051(4) Uani 0.395(8) 1 d D . P A 2
H47A H 0.250616 0.219155 0.450444 0.061 Uiso 0.395(8) 1 calc R U P A 2
N11A N 0.179(3) 0.111(3) 0.3574(16) 0.049(4) Uani 0.395(8) 1 d D . P A 2
C48A C 0.1002(18) 0.1574(17) 0.3389(11) 0.073(5) Uani 0.395(8) 1 d D . P A 2
H48D H 0.054879 0.118633 0.291545 0.110 Uiso 0.395(8) 1 calc R U P A 2
H48E H 0.043991 0.151013 0.375203 0.110 Uiso 0.395(8) 1 calc R U P A 2
H48F H 0.147941 0.234361 0.337348 0.110 Uiso 0.395(8) 1 calc R U P A 2
C49A C 0.1712(18) 0.0175(14) 0.3142(9) 0.071(3) Uani 0.395(8) 1 d D . P A 2
H49D H 0.116167 -0.000334 0.270507 0.106 Uiso 0.395(8) 1 calc R U P A 2
H49E H 0.251170 0.028862 0.300983 0.106 Uiso 0.395(8) 1 calc R U P A 2
H49F H 0.140674 -0.042532 0.340588 0.106 Uiso 0.395(8) 1 calc R U P A 2
N9A N 0.2292(4) -0.0280(3) 0.7036(2) 0.0410(9) Uani 1 1 d . . . . .
C43A C 0.2171(4) -0.0564(4) 0.6332(3) 0.0399(11) Uani 1 1 d . . . . .
H43A H 0.193631 -0.131251 0.614603 0.048 Uiso 1 1 calc R U . . .
C42A C 0.291(2) 0.0870(13) 0.7376(8) 0.081(6) Uani 0.62(3) 1 d . . P B 1
H42A H 0.292488 0.094204 0.790049 0.122 Uiso 0.62(3) 1 calc R U P B 1
H42B H 0.373875 0.117699 0.725065 0.122 Uiso 0.62(3) 1 calc R U P B 1
H42C H 0.248541 0.126061 0.720480 0.122 Uiso 0.62(3) 1 calc R U P B 1
C42B C 0.226(3) 0.071(2) 0.7358(14) 0.081(6) Uani 0.38(3) 1 d . . P B 2
H42D H 0.236212 0.080284 0.788461 0.122 Uiso 0.38(3) 1 calc R U P B 2
H42E H 0.290919 0.132601 0.720769 0.122 Uiso 0.38(3) 1 calc R U P B 2
H42F H 0.148137 0.069204 0.720435 0.122 Uiso 0.38(3) 1 calc R U P B 2
C41A C 0.2080(9) -0.1026(5) 0.7519(3) 0.087(3) Uani 1 1 d . . . . .
H41A H 0.222739 -0.063024 0.801797 0.130 Uiso 1 1 calc R U . . .
H41B H 0.124383 -0.158315 0.742011 0.130 Uiso 1 1 calc R U . . .
H41C H 0.262472 -0.137320 0.745037 0.130 Uiso 1 1 calc R U . . .
H7A H 0.822(4) 0.436(4) 0.853(3) 0.026(14) Uiso 1 1 d . . . . .

loop_
_atom_site_aniso_label
_atom_site_aniso_U_11
_atom_site_aniso_U_22
_atom_site_aniso_U_33
_atom_site_aniso_U_23
_atom_site_aniso_U_13
_atom_site_aniso_U_12
C1 0.0199(18) 0.0216(19) 0.0216(18) -0.0017(15) -0.0005(15) 0.0061(15)
C2 0.0164(17) 0.0258(19) 0.0175(17) 0.0012(15) -0.0015(14) 0.0071(15)
C3 0.0189(19) 0.033(2) 0.024(2) -0.0007(16) -0.0037(15) 0.0074(17)
C4 0.0157(18) 0.040(2) 0.028(2) 0.0051(18) -0.0051(15) 0.0107(17)
C5 0.0211(19) 0.037(2) 0.028(2) 0.0082(17) 0.0018(15) 0.0176(17)
C6 0.0189(18) 0.028(2) 0.0177(17) 0.0067(15) 0.0016(14) 0.0124(16)
C7 0.0219(18) 0.0240(19) 0.0195(18) 0.0059(15) 0.0021(14) 0.0136(16)
C8 0.0233(18) 0.0213(18) 0.0136(16) 0.0045(14) 0.0044(14) 0.0127(15)
C9 0.031(2) 0.0203(19) 0.0215(19) 0.0024(15) 0.0047(16) 0.0095(17)
C10 0.045(3) 0.021(2) 0.032(2) 0.0033(17) 0.0059(19) 0.0118(19)
C11 0.048(3) 0.019(2) 0.034(2) -0.0004(17) 0.009(2) 0.0023(19)
C12 0.029(2) 0.030(2) 0.031(2) -0.0023(18) 0.0036(17) 0.0031(18)
C13 0.023(2) 0.027(2) 0.029(2) 0.0006(16) 0.0037(16) 0.0072(17)
C14 0.0248(19) 0.0180(18) 0.0169(17) 0.0017(14) 0.0055(14) 0.0063(15)
C15 0.0197(18) 0.0211(18) 0.0216(18) 0.0007(15) 0.0008(14) 0.0098(15)
C16 0.0238(19) 0.029(2) 0.0218(19) -0.0024(16) -0.0003(15) 0.0123(17)
C17 0.026(2) 0.029(2) 0.024(2) -0.0120(16) -0.0020(16) 0.0103(17)
C18 0.023(2) 0.027(2) 0.032(2) -0.0018(17) 0.0037(16) 0.0134(17)
C19 0.0221(19) 0.034(2) 0.026(2) -0.0048(17) -0.0049(16) 0.0142(17)
C20 0.026(2) 0.026(2) 0.0223(19) -0.0066(16) -0.0030(15) 0.0127(17)
C22 0.0174(17) 0.0175(17) 0.0189(18) -0.0013(14) -0.0014(14) 0.0081(14)
C23 0.022(2) 0.044(2) 0.023(2) 0.0052(17) -0.0003(15) 0.0198(18)
C24 0.021(2) 0.056(3) 0.028(2) 0.0021(19) -0.0007(16) 0.024(2)
C25 0.0197(19) 0.044(2) 0.025(2) 0.0015(18) 0.0051(15) 0.0170(18)
C26 0.0175(17) 0.0263(19) 0.0190(18) -0.0009(15) 0.0012(14) 0.0101(15)
C27 0.0185(18) 0.030(2) 0.0199(19) -0.0012(15) 0.0029(15) 0.0100(16)
C28 0.0205(18) 0.0196(18) 0.0171(17) -0.0002(14) 0.0033(14) 0.0074(15)
C29 0.029(2) 0.030(2) 0.0200(19) 0.0032(16) 0.0017(16) 0.0128(17)
C30 0.042(3) 0.046(3) 0.022(2) 0.0105(19) 0.0056(18) 0.019(2)
C31 0.053(3) 0.060(3) 0.018(2) 0.012(2) -0.0008(19) 0.028(3)
C32 0.037(2) 0.057(3) 0.028(2) 0.013(2) -0.0057(19) 0.021(2)
C33 0.029(2) 0.042(2) 0.024(2) 0.0086(18) -0.0015(16) 0.0144(19)
C34 0.027(2) 0.0255(19) 0.0184(18) 0.0054(15) 0.0014(15) 0.0111(16)
C35 0.0182(17) 0.0147(16) 0.0188(17) 0.0030(13) 0.0017(14) 0.0072(14)
C36 0.0164(17) 0.0285(19) 0.0134(17) 0.0005(14) 0.0003(13) 0.0101(15)
C37 0.025(2) 0.043(2) 0.0171(18) 0.0035(16) 0.0032(15) 0.0207(18)
C38 0.0197(18) 0.027(2) 0.0231(19) 0.0065(15) 0.0057(15) 0.0118(16)
C39 0.0158(17) 0.0225(18) 0.0229(19) 0.0031(15) -0.0006(14) 0.0074(15)
C40 0.0172(17) 0.0203(18) 0.0171(17) 0.0004(14) -0.0020(14) 0.0082(14)
C44 0.064(4) 0.114(6) 0.073(4) 0.072(5) 0.005(3) 0.021(4)
C45 0.056(3) 0.035(3) 0.097(5) 0.026(3) 0.018(3) 0.016(3)
C46 0.036(2) 0.036(2) 0.028(2) 0.0077(18) 0.0082(18) 0.016(2)
C50 0.024(2) 0.063(3) 0.032(2) 0.012(2) 0.0059(18) 0.024(2)
C51 0.042(3) 0.082(4) 0.064(4) -0.041(3) -0.008(3) 0.040(3)
N1 0.0176(15) 0.0204(15) 0.0194(15) -0.0027(12) -0.0031(12) 0.0093(13)
N2 0.0172(15) 0.0237(16) 0.0166(15) 0.0036(12) -0.0002(11) 0.0106(13)
N3 0.0169(15) 0.0193(15) 0.0189(15) 0.0008(12) -0.0003(12) 0.0101(12)
N4 0.0197(15) 0.0176(15) 0.0160(14) 0.0004(12) 0.0021(12) 0.0084(12)
N5 0.0148(14) 0.0189(15) 0.0151(14) 0.0003(11) -0.0007(11) 0.0071(12)
N6 0.0160(14) 0.0190(15) 0.0171(15) -0.0013(12) 0.0000(11) 0.0079(12)
N7 0.0155(15) 0.0268(16) 0.0156(15) 0.0003(12) 0.0017(11) 0.0092(13)
N8 0.0191(15) 0.0255(16) 0.0164(15) 0.0035(12) 0.0006(12) 0.0089(13)
N10 0.036(2) 0.050(2) 0.045(2) 0.027(2) 0.0083(18) 0.0169(19)
O1 0.0207(14) 0.0320(16) 0.0409(17) -0.0187(13) -0.0061(12) 0.0057(13)
O2 0.0275(15) 0.0300(15) 0.0380(16) 0.0009(13) 0.0003(12) 0.0203(13)
O3 0.0274(15) 0.0432(18) 0.0423(18) -0.0155(14) -0.0017(13) 0.0214(14)
O5 0.0215(14) 0.065(2) 0.0209(14) 0.0030(14) 0.0054(11) 0.0199(15)
O6 0.0210(14) 0.0537(19) 0.0218(14) 0.0077(13) 0.0061(11) 0.0226(14)
O7 0.0170(13) 0.0169(13) 0.0174(13) -0.0001(10) -0.0024(9) 0.0084(11)
O9 0.0310(16) 0.052(2) 0.0319(17) 0.0112(15) 0.0081(13) 0.0121(15)
O8 0.0421(17) 0.0340(16) 0.0255(15) 0.0069(12) 0.0054(13) 0.0209(14)
S2 0.0224(5) 0.0412(6) 0.0168(4) 0.0024(4) 0.0052(4) 0.0112(4)
S1 0.0321(5) 0.0201(5) 0.0286(5) 0.0020(4) 0.0003(4) 0.0157(4)
Zn2 0.0129(2) 0.0191(2) 0.0145(2) -0.00009(16) -0.00161(15) 0.00721(17)
Zn1 0.0130(2) 0.0183(2) 0.0164(2) -0.00093(16) -0.00224(15) 0.00699(17)
C21 0.0192(17) 0.0175(17) 0.0188(18) 0.0011(14) -0.0002(14) 0.0094(14)
O4 0.0277(14) 0.0433(17) 0.0173(13) 0.0041(12) 0.0005(11) 0.0251(13)
Na1 0.0240(8) 0.0237(8) 0.0212(7) -0.0004(6) -0.0006(6) 0.0088(6)
O10 0.044(2) 0.071(3) 0.062(2) 0.035(2) 0.0084(18) 0.029(2)
C47 0.039(5) 0.047(5) 0.053(5) 0.027(4) -0.005(4) 0.012(4)
N11 0.036(8) 0.061(14) 0.054(4) 0.032(6) 0.009(3) 0.017(9)
C48 0.054(7) 0.106(10) 0.084(9) 0.051(8) -0.021(6) 0.002(6)
C49 0.101(8) 0.090(8) 0.058(5) 0.040(5) 0.020(6) 0.067(7)
C47A 0.032(7) 0.050(8) 0.075(10) 0.028(7) 0.024(6) 0.016(6)
N11A 0.036(8) 0.061(14) 0.054(4) 0.032(6) 0.009(3) 0.017(9)
C48A 0.070(12) 0.088(13) 0.083(13) 0.015(10) -0.002(10) 0.056(11)
C49A 0.101(8) 0.090(8) 0.058(5) 0.040(5) 0.020(6) 0.067(7)
N9A 0.049(2) 0.031(2) 0.030(2) 0.0038(16) 0.0077(17) 0.0062(18)
C43A 0.047(3) 0.036(2) 0.034(2) 0.002(2) 0.012(2) 0.016(2)
C42A 0.105(14) 0.033(6) 0.041(4) -0.001(4) -0.009(9) -0.027(9)
C42B 0.105(14) 0.033(6) 0.041(4) -0.001(4) -0.009(9) -0.027(9)
C41A 0.152(8) 0.051(4) 0.038(3) 0.014(3) 0.006(4) 0.025(4)

loop_
_atom_type_symbol
_atom_type_description
_atom_type_scat_dispersion_real
_atom_type_scat_dispersion_imag
_atom_type_scat_source
C C 0.0033 0.0016 'International Tables Vol C Tables 4.2.6.8 and 6.1.1.4'
H H 0.0000 0.0000 'International Tables Vol C Tables 4.2.6.8 and 6.1.1.4'
N N 0.0061 0.0033 'International Tables Vol C Tables 4.2.6.8 and 6.1.1.4'
O O 0.0106 0.0060 'International Tables Vol C Tables 4.2.6.8 and 6.1.1.4'
Na Na 0.0362 0.0249 'International Tables Vol C Tables 4.2.6.8 and 6.1.1.4'
S S 0.1246 0.1234 'International Tables Vol C Tables 4.2.6.8 and 6.1.1.4'
Zn Zn 0.2839 1.4301 'International Tables Vol C Tables 4.2.6.8 and 6.1.1.4'

loop_
_geom_angle_atom_site_label_1
_geom_angle_atom_site_label_2
_geom_angle_atom_site_label_3
_geom_angle
_geom_angle_site_symmetry_1
_geom_angle_site_symmetry_3
O1 C1 N1 128.9(4) . .
O1 C1 C2 117.2(3) . .
N1 C1 C2 113.8(3) . .
N2 C2 C3 120.6(4) . .
N2 C2 C1 115.7(3) . .
C3 C2 C1 123.6(3) . .
C4 C3 C2 118.8(4) . .
C4 C3 H3 120.6 . .
C2 C3 H3 120.6 . .
C5 C4 C3 120.6(4) . .
C5 C4 H4 119.7 . .
C3 C4 H4 119.7 . .
C4 C5 C6 117.9(4) . .
C4 C5 H5 121.0 . .
C6 C5 H5 121.0 . .
N2 C6 C5 120.9(4) . .
N2 C6 C7 115.5(3) . .
C5 C6 C7 123.5(3) . .
O2 C7 N3 127.2(4) . .
O2 C7 C6 119.5(3) . .
N3 C7 C6 113.3(3) . .
N4 C8 N3 122.4(3) . .
N4 C8 S1 113.6(3) . .
N3 C8 S1 123.8(3) . .
C10 C9 C14 121.4(4) . .
C10 C9 S1 128.3(3) . .
C14 C9 S1 110.3(3) . .
C9 C10 C11 118.0(4) . .
C9 C10 H10 121.0 . .
C11 C10 H10 121.0 . .
C12 C11 C10 120.6(4) . .
C12 C11 H11 119.7 . .
C10 C11 H11 119.7 . .
C11 C12 C13 121.5(4) . .
C11 C12 H12 119.3 . .
C13 C12 H12 119.3 . .
C12 C13 C14 118.7(4) . .
C12 C13 H13 120.6 . .
C14 C13 H13 120.6 . .
N4 C14 C13 126.2(4) . .
N4 C14 C9 114.0(3) . .
C13 C14 C9 119.8(4) . .
C20 C15 C16 117.4(3) . .
C20 C15 N1 117.1(3) . .
C16 C15 N1 125.3(3) . .
C17 C16 C15 120.8(4) . .
C17 C16 H16 119.6 . .
C15 C16 H16 119.6 . .
C18 C17 C16 120.7(4) . .
C18 C17 H17 119.6 . .
C16 C17 H17 119.6 . .
O3 C18 C17 125.1(4) . .
O3 C18 C19 115.6(4) . .
C17 C18 C19 119.2(4) . .
C20 C19 C18 120.2(4) . .
C20 C19 H19 119.9 . .
C18 C19 H19 119.9 . .
C19 C20 C15 121.7(4) . .
C19 C20 H20 119.2 . .
C15 C20 H20 119.2 . .
N6 C22 C23 121.1(3) . .
N6 C22 C21 117.1(3) . .
C23 C22 C21 121.8(3) . .
C24 C23 C22 118.7(4) . .
C24 C23 H23 120.7 . .
C22 C23 H23 120.7 . .
C25 C24 C23 120.0(4) . .
C25 C24 H24 120.0 . .
C23 C24 H24 120.0 . .
C24 C25 C26 118.1(4) . .
C24 C25 H25 120.9 . .
C26 C25 H25 120.9 . .
N6 C26 C25 121.8(3) . .
N6 C26 C27 116.6(3) . .
C25 C26 C27 121.6(3) . .
O5 C27 N7 127.5(4) . .
O5 C27 C26 119.0(3) . .
N7 C27 C26 113.5(3) . .
N8 C28 N7 121.7(3) . .
N8 C28 S2 114.3(3) . .
N7 C28 S2 123.9(3) . .
C30 C29 C34 121.9(4) . .
C30 C29 S2 127.9(3) . .
C34 C29 S2 110.2(3) . .
C31 C30 C29 118.1(4) . .
C31 C30 H30 120.9 . .
C29 C30 H30 120.9 . .
C30 C31 C32 120.7(4) . .
C30 C31 H31 119.6 . .
C32 C31 H31 119.6 . .
C33 C32 C31 121.5(4) . .
C33 C32 H32 119.2 . .
C31 C32 H32 119.2 . .
C32 C33 C34 118.3(4) . .
C32 C33 H33 120.9 . .
C34 C33 H33 120.9 . .
C29 C34 C33 119.5(4) . .
C29 C34 N8 114.6(3) . .
C33 C34 N8 125.9(4) . .
C40 C35 N5 117.7(3) . .
C40 C35 C36 117.6(3) . .
N5 C35 C36 124.7(3) . .
C37 C36 C35 119.4(3) . .
C37 C36 H36 120.3 . .
C35 C36 H36 120.3 . .
C38 C37 C36 122.3(3) . .
C38 C37 H37 118.8 . .
C36 C37 H37 118.8 . .
O6 C38 C37 116.1(3) . .
O6 C38 C39 125.3(3) . .
C37 C38 C39 118.7(3) . .
C38 C39 C40 120.1(3) . .
C38 C39 H39 119.9 . .
C40 C39 H39 119.9 . .
C35 C40 C39 121.9(3) . .
C35 C40 H40 119.1 . .
C39 C40 H40 119.1 . .
N10 C44 H44A 109.5 . .
N10 C44 H44B 109.5 . .
H44A C44 H44B 109.5 . .
N10 C44 H44C 109.5 . .
H44A C44 H44C 109.5 . .
H44B C44 H44C 109.5 . .
N10 C45 H45A 109.5 . .
N10 C45 H45B 109.5 . .
H45A C45 H45B 109.5 . .
N10 C45 H45C 109.5 . .
H45A C45 H45C 109.5 . .
H45B C45 H45C 109.5 . .
O8 C46 N10 125.7(4) . .
O8 C46 H46 117.2 . .
N10 C46 H46 117.2 . .
O6 C50 H04A 109.5 . .
O6 C50 H04B 109.5 . .
H04A C50 H04B 109.5 . .
O6 C50 H04C 109.5 . .
H04A C50 H04C 109.5 . .
H04B C50 H04C 109.5 . .
O3 C51 H07A 109.5 . .
O3 C51 H07B 109.5 . .
H07A C51 H07B 109.5 . .
O3 C51 H07C 109.5 . .
H07A C51 H07C 109.5 . .
H07B C51 H07C 109.5 . .
C1 N1 C15 121.8(3) . .
C1 N1 Zn2 115.8(2) . .
C15 N1 Zn2 121.8(2) . .
C6 N2 C2 121.2(3) . .
C6 N2 Zn2 122.2(3) . .
C2 N2 Zn2 116.5(2) . .
C8 N3 C7 118.6(3) . .
C8 N3 Zn2 125.1(2) . .
C7 N3 Zn2 114.6(2) . .
C8 N4 C14 112.5(3) . .
C8 N4 Zn1 124.5(2) . .
C14 N4 Zn1 122.0(2) . .
C21 N5 C35 121.3(3) . .
C21 N5 Zn1 114.9(2) . .
C35 N5 Zn1 123.8(2) . .
C22 N6 C26 120.2(3) . .
C22 N6 Zn1 115.0(2) . .
C26 N6 Zn1 124.8(2) . .
C27 N7 C28 117.4(3) . .
C27 N7 Zn1 113.3(2) . .
C28 N7 Zn1 129.2(2) . .
C28 N8 C34 111.7(3) . .
C28 N8 Zn2 120.7(2) . .
C34 N8 Zn2 122.4(2) . .
C46 N10 C45 120.5(4) . .
C46 N10 C44 121.1(5) . .
C45 N10 C44 118.0(5) . .
C1 O1 Na1 163.9(3) . .
C18 O3 C51 117.1(3) . .
C38 O6 C50 117.4(3) . .
Zn2 O7 Zn1 109.65(13) . .
Zn2 O7 H7A 116(4) . .
Zn1 O7 H7A 112(4) . .
C43A O9 Na1 124.8(3) . .
C46 O8 Na1 122.9(3) . .
C46 O8 Na1 120.5(3) . 2_656
Na1 O8 Na1 99.27(12) . 2_656
C29 S2 C28 89.16(18) . .
C9 S1 C8 89.39(18) . .
O7 Zn2 N2 124.42(11) . .
O7 Zn2 N8 116.98(12) . .
N2 Zn2 N8 116.99(12) . .
O7 Zn2 N1 110.43(12) . .
N2 Zn2 N1 78.11(12) . .
N8 Zn2 N1 93.77(12) . .
O7 Zn2 N3 88.02(11) . .
N2 Zn2 N3 74.08(11) . .
N8 Zn2 N3 96.22(12) . .
N1 Zn2 N3 152.03(11) . .
O7 Zn2 Zn1 35.28(8) . .
N2 Zn2 Zn1 140.69(9) . .
N8 Zn2 Zn1 86.81(9) . .
N1 Zn2 Zn1 134.25(8) . .
N3 Zn2 Zn1 72.50(8) . .
O7 Zn1 N4 107.21(12) . .
O7 Zn1 N6 124.97(12) . .
N4 Zn1 N6 124.96(12) . .
O7 Zn1 N5 107.42(11) . .
N4 Zn1 N5 102.75(11) . .
N6 Zn1 N5 78.98(11) . .
O7 Zn1 N7 91.46(11) . .
N4 Zn1 N7 92.45(11) . .
N6 Zn1 N7 71.71(11) . .
N5 Zn1 N7 150.61(11) . .
O7 Zn1 Zn2 35.07(8) . .
N4 Zn1 Zn2 81.55(9) . .
N6 Zn1 Zn2 132.92(8) . .
N5 Zn1 Zn2 137.79(8) . .
N7 Zn1 Zn2 68.76(8) . .
O4 C21 N5 129.3(3) . .
O4 C21 C22 117.0(3) . .
N5 C21 C22 113.8(3) . .
O1 Na1 O10 117.67(16) . .
O1 Na1 O8 96.55(13) . .
O10 Na1 O8 145.36(15) . .
O1 Na1 O9 97.08(13) . .
O10 Na1 O9 91.91(14) . .
O8 Na1 O9 88.86(13) . .
O1 Na1 O8 100.37(12) . 2_656
O10 Na1 O8 87.55(13) . 2_656
O8 Na1 O8 80.73(12) . 2_656
O9 Na1 O8 160.56(13) . 2_656
O1 Na1 Na1 101.15(10) . 2_656
O10 Na1 Na1 120.48(13) . 2_656
O8 Na1 Na1 40.77(8) . 2_656
O9 Na1 Na1 127.66(12) . 2_656
O8 Na1 Na1 39.96(8) 2_656 2_656
C47A O10 Na1 154.5(8) . .
C47 O10 Na1 129.0(5) . .
O10 C47 N11 125.6(12) . .
O10 C47 H47 117.2 . .
N11 C47 H47 117.2 . .
C47 N11 C49 122.0(14) . .
C47 N11 C48 118.7(18) . .
C49 N11 C48 119.2(11) . .
N11 C48 H48A 109.5 . .
N11 C48 H48B 109.5 . .
H48A C48 H48B 109.5 . .
N11 C48 H48C 109.5 . .
H48A C48 H48C 109.5 . .
H48B C48 H48C 109.5 . .
N11 C49 H49A 109.5 . .
N11 C49 H49B 109.5 . .
H49A C49 H49B 109.5 . .
N11 C49 H49C 109.5 . .
H49A C49 H49C 109.5 . .
H49B C49 H49C 109.5 . .
O10 C47A N11A 118.7(18) . .
O10 C47A H47A 120.7 . .
N11A C47A H47A 120.7 . .
C47A N11A C49A 123(2) . .
C47A N11A C48A 117(3) . .
C49A N11A C48A 119.6(17) . .
N11A C48A H48D 109.5 . .
N11A C48A H48E 109.5 . .
H48D C48A H48E 109.5 . .
N11A C48A H48F 109.5 . .
H48D C48A H48F 109.5 . .
H48E C48A H48F 109.5 . .
N11A C49A H49D 109.5 . .
N11A C49A H49E 109.5 . .
H49D C49A H49E 109.5 . .
N11A C49A H49F 109.5 . .
H49D C49A H49F 109.5 . .
H49E C49A H49F 109.5 . .
C43A N9A C42B 119.8(12) . .
C43A N9A C41A 124.0(5) . .
C42B N9A C41A 113.2(12) . .
C43A N9A C42A 119.7(7) . .
C41A N9A C42A 115.0(7) . .
O9 C43A N9A 128.1(5) . .
O9 C43A H43A 116.0 . .
N9A C43A H43A 116.0 . .
N9A C42A H42A 109.5 . .
N9A C42A H42B 109.5 . .
H42A C42A H42B 109.5 . .
N9A C42A H42C 109.5 . .
H42A C42A H42C 109.5 . .
H42B C42A H42C 109.5 . .
N9A C42B H42D 109.5 . .
N9A C42B H42E 109.5 . .
H42D C42B H42E 109.5 . .
N9A C42B H42F 109.5 . .
H42D C42B H42F 109.5 . .
H42E C42B H42F 109.5 . .
N9A C41A H41A 109.5 . .
N9A C41A H41B 109.5 . .
H41A C41A H41B 109.5 . .
N9A C41A H41C 109.5 . .
H41A C41A H41C 109.5 . .
H41B C41A H41C 109.5 . .

loop_
_geom_bond_atom_site_label_1
_geom_bond_atom_site_label_2
_geom_bond_distance
_geom_bond_site_symmetry_2
C1 O1 1.256(5) .
C1 N1 1.327(5) .
C1 C2 1.509(5) .
C2 N2 1.338(5) .
C2 C3 1.385(5) .
C3 C4 1.378(6) .
C3 H3 0.9500 .
C4 C5 1.382(6) .
C4 H4 0.9500 .
C5 C6 1.394(5) .
C5 H5 0.9500 .
C6 N2 1.339(5) .
C6 C7 1.503(5) .
C7 O2 1.235(5) .
C7 N3 1.355(5) .
C8 N4 1.323(5) .
C8 N3 1.350(5) .
C8 S1 1.767(4) .
C9 C10 1.392(6) .
C9 C14 1.402(6) .
C9 S1 1.739(4) .
C10 C11 1.397(7) .
C10 H10 0.9500 .
C11 C12 1.382(7) .
C11 H11 0.9500 .
C12 C13 1.388(6) .
C12 H12 0.9500 .
C13 C14 1.391(6) .
C13 H13 0.9500 .
C14 N4 1.389(5) .
C15 C20 1.398(5) .
C15 C16 1.401(5) .
C15 N1 1.417(5) .
C16 C17 1.392(6) .
C16 H16 0.9500 .
C17 C18 1.381(6) .
C17 H17 0.9500 .
C18 O3 1.380(5) .
C18 C19 1.386(6) .
C19 C20 1.384(6) .
C19 H19 0.9500 .
C20 H20 0.9500 .
C22 N6 1.333(5) .
C22 C23 1.388(5) .
C22 C21 1.512(5) .
C23 C24 1.384(6) .
C23 H23 0.9500 .
C24 C25 1.379(6) .
C24 H24 0.9500 .
C25 C26 1.384(5) .
C25 H25 0.9500 .
C26 N6 1.340(5) .
C26 C27 1.503(5) .
C27 O5 1.239(5) .
C27 N7 1.346(5) .
C28 N8 1.318(5) .
C28 N7 1.349(5) .
C28 S2 1.768(4) .
C29 C30 1.387(6) .
C29 C34 1.394(6) .
C29 S2 1.743(4) .
C30 C31 1.375(7) .
C30 H30 0.9500 .
C31 C32 1.389(7) .
C31 H31 0.9500 .
C32 C33 1.384(6) .
C32 H32 0.9500 .
C33 C34 1.397(6) .
C33 H33 0.9500 .
C34 N8 1.398(5) .
C35 C40 1.397(5) .
C35 N5 1.410(5) .
C35 C36 1.411(5) .
C36 C37 1.394(5) .
C36 H36 0.9500 .
C37 C38 1.379(5) .
C37 H37 0.9500 .
C38 O6 1.374(5) .
C38 C39 1.381(5) .
C39 C40 1.395(5) .
C39 H39 0.9500 .
C40 H40 0.9500 .
C44 N10 1.461(7) .
C44 H44A 0.9800 .
C44 H44B 0.9800 .
C44 H44C 0.9800 .
C45 N10 1.439(8) .
C45 H45A 0.9800 .
C45 H45B 0.9800 .
C45 H45C 0.9800 .
C46 O8 1.226(5) .
C46 N10 1.320(6) .
C46 H46 0.9500 .
C50 O6 1.408(5) .
C50 H04A 0.9800 .
C50 H04B 0.9800 .
C50 H04C 0.9800 .
C51 O3 1.420(6) .
C51 H07A 0.9800 .
C51 H07B 0.9800 .
C51 H07C 0.9800 .
N1 Zn2 2.115(3) .
N2 Zn2 2.051(3) .
N3 Zn2 2.284(3) .
N4 Zn1 2.053(3) .
N5 C21 1.328(5) .
N5 Zn1 2.119(3) .
N6 Zn1 2.054(3) .
N7 Zn1 2.423(3) .
N8 Zn2 2.056(3) .
O1 Na1 2.209(3) .
O7 Zn2 1.921(3) .
O7 Zn1 1.931(3) .
O7 H7A 0.71(5) .
O9 C43A 1.217(6) .
O9 Na1 2.373(3) .
O8 Na1 2.358(3) .
O8 Na1 2.397(3) 2_656
Zn2 Zn1 3.1483(9) .
C21 O4 1.251(4) .
Na1 O10 2.322(4) .
Na1 Na1 3.623(3) 2_656
O10 C47A 1.185(12) .
O10 C47 1.254(9) .
C47 N11 1.339(14) .
C47 H47 0.9500 .
N11 C49 1.39(3) .
N11 C48 1.459(19) .
C48 H48A 0.9800 .
C48 H48B 0.9800 .
C48 H48C 0.9800 .
C49 H49A 0.9800 .
C49 H49B 0.9800 .
C49 H49C 0.9800 .
C47A N11A 1.353(19) .
C47A H47A 0.9500 .
N11A C49A 1.38(3) .
N11A C48A 1.43(3) .
C48A H48D 0.9800 .
C48A H48E 0.9800 .
C48A H48F 0.9800 .
C49A H49D 0.9800 .
C49A H49E 0.9800 .
C49A H49F 0.9800 .
N9A C43A 1.311(6) .
N9A C42B 1.43(4) .
N9A C41A 1.436(7) .
N9A C42A 1.462(16) .
C43A H43A 0.9500 .
C42A H42A 0.9800 .
C42A H42B 0.9800 .
C42A H42C 0.9800 .
C42B H42D 0.9800 .
C42B H42E 0.9800 .
C42B H42F 0.9800 .
C41A H41A 0.9800 .
C41A H41B 0.9800 .
C41A H41C 0.9800 .

loop_
_platon_squeeze_void_nr
_platon_squeeze_void_average_x
_platon_squeeze_void_average_y
_platon_squeeze_void_average_z
_platon_squeeze_void_volume
_platon_squeeze_void_count_electrons
_platon_squeeze_void_content
1 0.500 1.000 0.000 318 80 ' '
